data_7043757
loop_
_publ_author_name
'Obeid, Naim M.'
'Klemmer, Lukas'
'Maus, Daniel'
'Zimmer, Michael'
'Jeck, Jonathan'
'Bejan, Iulia'
'White, Andrew J. P.'
'Huch, Volker'
'Jung, Gregor'
'Scheschkewitz, David'

_publ_section_title
;
 (Oligo)aromatic species with one or two conjugated Si[double bond, length
 as m-dash]Si bonds: near-IR emission of anthracenyl-bridged
 tetrasiladiene.
;
_journal_name_full 'Dalton transactions (Cambridge, England : 2003)'
_journal_paper_doi 10.1039/c7dt00397h
_journal_year 2017
_chemical_formula_moiety 'C104 H146 Si4, 2.5(C6 H6)'
_chemical_formula_sum 'C119 H161 Si4'
_chemical_formula_weight 1703.83
_chemical_properties_physical ', Air-sensitive,Moisture-sensitive'
_space_group_crystal_system triclinic
_space_group_IT_number 2
_space_group_name_Hall '-P 1'
_space_group_name_H-M_alt 'P -1'
_symmetry_space_group_name_Hall '-P 1'
_symmetry_space_group_name_H-M 'P -1'
_atom_sites_solution_hydrogens geom
_audit_creation_method SHELXL-2014/6
_audit_update_record
;
2017-01-27 deposited with the CCDC.
2017-03-29 downloaded from the CCDC.
;
_cell_angle_alpha 83.163(3)
_cell_angle_beta 77.072(3)
_cell_angle_gamma 65.079(3)
_cell_formula_units_Z 1
_cell_length_a 10.9487(6)
_cell_length_b 12.7883(8)
_cell_length_c 21.4719(14)
_cell_measurement_reflns_used 4568
_cell_measurement_temperature 192(2)
_cell_measurement_theta_max 26.58
_cell_measurement_theta_min 2.59
_cell_volume 2656.3(3)
_computing_cell_refinement 'Bruker SAINT'
_computing_data_collection 'Bruker APEX2'
_computing_data_reduction 'Bruker SAINT'
_computing_molecular_graphics 'Bruker SHELXTL'
_computing_publication_material 'Bruker SHELXTL'
_computing_structure_refinement 'SHELXL-2014/6 (Sheldrick, 2014)'
_computing_structure_solution 'SHELXS-97 (Sheldrick 2008)'
_diffrn_ambient_temperature 192(2)
_diffrn_measured_fraction_theta_full 0.981
_diffrn_measured_fraction_theta_max 0.967
_diffrn_measurement_device_type 'Bruker APEX-II CCD'
_diffrn_measurement_method '\f and \w scans'
_diffrn_radiation_type MoK\a
_diffrn_radiation_wavelength 0.71073
_diffrn_reflns_av_R_equivalents 0.0529
_diffrn_reflns_av_unetI/netI 0.0746
_diffrn_reflns_Laue_measured_fraction_full 0.981
_diffrn_reflns_Laue_measured_fraction_max 0.967
_diffrn_reflns_limit_h_max 14
_diffrn_reflns_limit_h_min -14
_diffrn_reflns_limit_k_max 16
_diffrn_reflns_limit_k_min -16
_diffrn_reflns_limit_l_max 27
_diffrn_reflns_limit_l_min -27
_diffrn_reflns_number 38197
_diffrn_reflns_point_group_measured_fraction_full 0.981
_diffrn_reflns_point_group_measured_fraction_max 0.967
_diffrn_reflns_theta_full 25.242
_diffrn_reflns_theta_max 27.174
_diffrn_reflns_theta_min 0.973
_exptl_absorpt_coefficient_mu 0.102
_exptl_absorpt_correction_T_max 0.7455
_exptl_absorpt_correction_T_min 0.6215
_exptl_absorpt_correction_type multi-scan
_exptl_absorpt_process_details 'SADABS 2014/5'
_exptl_crystal_colour blue
_exptl_crystal_density_diffrn 1.065
_exptl_crystal_description pillar
_exptl_crystal_F_000 931
_exptl_crystal_recrystallization_method 'Re-crystallisation from solvent'
_exptl_crystal_size_max 0.525
_exptl_crystal_size_mid 0.115
_exptl_crystal_size_min 0.102
_refine_diff_density_max 0.614
_refine_diff_density_min -0.509
_refine_diff_density_rms 0.058
_refine_ls_extinction_method none
_refine_ls_goodness_of_fit_ref 1.028
_refine_ls_hydrogen_treatment constr
_refine_ls_matrix_type full
_refine_ls_number_parameters 627
_refine_ls_number_reflns 11426
_refine_ls_number_restraints 216
_refine_ls_restrained_S_all 1.031
_refine_ls_R_factor_all 0.1009
_refine_ls_R_factor_gt 0.0596
_refine_ls_shift/su_max 0.005
_refine_ls_shift/su_mean 0.000
_refine_ls_structure_factor_coef Fsqd
_refine_ls_weighting_details 'w=1/[\s^2^(Fo^2^)+(0.0701P)^2^+1.7278P] where P=(Fo^2^+2Fc^2^)/3'
_refine_ls_weighting_scheme calc
_refine_ls_wR_factor_gt 0.1470
_refine_ls_wR_factor_ref 0.1667
_reflns_Friedel_coverage 0.000
_reflns_number_gt 7522
_reflns_number_total 11426
_reflns_threshold_expression 'I > 2\s(I)'
_cod_data_source_file c7dt00397h2.cif
_cod_data_source_block sh3747
_cod_database_code 7043757
_shelx_space_group_comment
; 
The symmetry employed for this shelxl refinement is uniquely defined 
by the following loop, which should always be used as a source of 
symmetry information in preference to the above space-group names. 
They are only intended as comments. 
;
_shelx_estimated_absorpt_t_min 0.948
_shelx_estimated_absorpt_t_max 0.990
_shelxl_version_number 2014/6

loop_
_space_group_symop_operation_xyz
'x, y, z'
'-x, -y, -z'

loop_
_atom_site_label
_atom_site_type_symbol
_atom_site_fract_x
_atom_site_fract_y
_atom_site_fract_z
_atom_site_U_iso_or_equiv
_atom_site_adp_type
_atom_site_occupancy
_atom_site_site_symmetry_order
_atom_site_calc_flag
_atom_site_refinement_flags_posn
_atom_site_refinement_flags_adp
_atom_site_refinement_flags_occupancy
_atom_site_disorder_assembly
_atom_site_disorder_group
Si1 Si 0.25016(7) 0.14081(5) 0.12002(3) 0.02080(16) Uani 1 1 d . . . . .
Si2 Si 0.21237(7) 0.04805(5) 0.20712(3) 0.02023(16) Uani 1 1 d . . . . .
C1 C 0.3934(2) 0.05941(18) 0.05259(10) 0.0178(5) Uani 1 1 d . . . . .
C2 C 0.5324(2) 0.02500(18) 0.05500(10) 0.0183(5) Uani 1 1 d . . . . .
C3 C 0.5753(3) 0.04727(19) 0.10854(10) 0.0236(5) Uani 1 1 d . . . . .
H3 H 0.5074 0.0838 0.1445 0.028 Uiso 1 1 calc R U . . .
C4 C 0.7083(3) 0.0184(2) 0.10998(11) 0.0266(5) Uani 1 1 d . . . . .
H4 H 0.7321 0.0346 0.1465 0.032 Uiso 1 1 calc R U . . .
C5 C 0.8123(3) -0.0356(2) 0.05733(11) 0.0285(6) Uani 1 1 d . . . . .
H5 H 0.9057 -0.0539 0.0579 0.034 Uiso 1 1 calc R U . . .
C6 C 0.7777(2) -0.0611(2) 0.00616(11) 0.0248(5) Uani 1 1 d . . . . .
H6 H 0.8487 -0.0989 -0.0285 0.030 Uiso 1 1 calc R U . . .
C7 C 0.6398(2) -0.03366(18) 0.00223(10) 0.0187(5) Uani 1 1 d . . . . .
C8 C 0.1345(2) 0.29650(19) 0.10702(10) 0.0204(5) Uani 1 1 d . . . . .
C9 C 0.1889(2) 0.38173(19) 0.09974(10) 0.0220(5) Uani 1 1 d . . . . .
C10 C 0.0990(3) 0.49741(19) 0.10164(11) 0.0252(5) Uani 1 1 d . . . . .
H10 H 0.1358 0.5537 0.0977 0.030 Uiso 1 1 calc R U . . .
C11 C -0.0416(2) 0.53446(19) 0.10897(11) 0.0243(5) Uani 1 1 d . . . . .
C12 C -0.0924(2) 0.4516(2) 0.11232(11) 0.0249(5) Uani 1 1 d . . . . .
H12 H -0.1882 0.4756 0.1151 0.030 Uiso 1 1 calc R U . . .
C13 C -0.0085(2) 0.33392(19) 0.11175(10) 0.0217(5) Uani 1 1 d . . . . .
C14 C 0.3417(2) 0.3508(2) 0.09172(11) 0.0261(5) Uani 1 1 d . . . . .
H14 H 0.3922 0.2706 0.0755 0.031 Uiso 1 1 calc R U . . .
C15 C 0.3826(3) 0.3518(3) 0.15504(13) 0.0415(7) Uani 1 1 d . . . . .
H15A H 0.3299 0.4282 0.1736 0.062 Uiso 1 1 calc R U . . .
H15B H 0.4809 0.3342 0.1476 0.062 Uiso 1 1 calc R U . . .
H15C H 0.3634 0.2936 0.1846 0.062 Uiso 1 1 calc R U . . .
C16 C 0.3893(3) 0.4300(2) 0.04316(13) 0.0350(6) Uani 1 1 d . . . . .
H16A H 0.3585 0.4335 0.0032 0.052 Uiso 1 1 calc R U . . .
H16B H 0.4897 0.3998 0.0349 0.052 Uiso 1 1 calc R U . . .
H16C H 0.3502 0.5076 0.0602 0.052 Uiso 1 1 calc R U . . .
C17 C -0.1330(3) 0.6627(2) 0.11543(12) 0.0304(6) Uani 1 1 d . . . . .
H17 H -0.0830 0.7059 0.0872 0.037 Uiso 1 1 calc R U . . .
C18 C -0.2700(3) 0.6987(2) 0.09551(16) 0.0465(8) Uani 1 1 d . . . . .
H18A H -0.2544 0.6762 0.0514 0.070 Uiso 1 1 calc R U . . .
H18B H -0.3207 0.7826 0.0984 0.070 Uiso 1 1 calc R U . . .
H18C H -0.3234 0.6606 0.1239 0.070 Uiso 1 1 calc R U . . .
C19 C -0.1557(3) 0.6972(2) 0.18387(14) 0.0490(8) Uani 1 1 d . . . . .
H19A H -0.2058 0.7811 0.1869 0.073 Uiso 1 1 calc R U . . .
H19B H -0.0668 0.6734 0.1964 0.073 Uiso 1 1 calc R U . . .
H19C H -0.2092 0.6594 0.2125 0.073 Uiso 1 1 calc R U . . .
C20 C -0.0781(2) 0.2525(2) 0.11419(11) 0.0257(5) Uani 1 1 d . . . . .
H20 H -0.0066 0.1717 0.1150 0.031 Uiso 1 1 calc R U . . .
C21 C -0.1396(3) 0.2685(2) 0.05423(13) 0.0373(7) Uani 1 1 d . . . . .
H21A H -0.2158 0.3447 0.0543 0.056 Uiso 1 1 calc R U . . .
H21B H -0.1734 0.2087 0.0542 0.056 Uiso 1 1 calc R U . . .
H21C H -0.0689 0.2623 0.0160 0.056 Uiso 1 1 calc R U . . .
C22 C -0.1891(3) 0.2667(2) 0.17413(13) 0.0347(6) Uani 1 1 d . . . . .
H22A H -0.1486 0.2539 0.2122 0.052 Uiso 1 1 calc R U . . .
H22B H -0.2284 0.2105 0.1744 0.052 Uiso 1 1 calc R U . . .
H22C H -0.2615 0.3450 0.1742 0.052 Uiso 1 1 calc R U . . .
C23 C 0.0790(2) 0.11002(19) 0.28135(10) 0.0207(5) Uani 1 1 d . . . . .
C24 C 0.0677(2) 0.2048(2) 0.31372(10) 0.0244(5) Uani 1 1 d . . . . .
C25 C -0.0185(3) 0.2326(2) 0.37356(11) 0.0296(6) Uani 1 1 d . . . . .
H25 H -0.0254 0.2964 0.3949 0.036 Uiso 1 1 calc R U . . .
C26 C -0.0940(3) 0.1706(2) 0.40275(11) 0.0302(6) Uani 1 1 d . . . . .
C27 C -0.0856(3) 0.0809(2) 0.37003(10) 0.0285(6) Uani 1 1 d . . . . .
H27 H -0.1383 0.0383 0.3891 0.034 Uiso 1 1 calc R U . . .
C28 C -0.0025(2) 0.0500(2) 0.30974(10) 0.0240(5) Uani 1 1 d . . . . .
C29 C 0.1450(3) 0.2793(2) 0.28681(11) 0.0296(6) Uani 1 1 d . . . . .
H29 H 0.2059 0.2456 0.2455 0.036 Uiso 1 1 calc R U . . .
C30 C 0.0466(3) 0.4019(2) 0.27200(13) 0.0421(7) Uani 1 1 d . . . . .
H30A H -0.0086 0.3995 0.2425 0.063 Uiso 1 1 calc R U . . .
H30B H 0.0993 0.4471 0.2523 0.063 Uiso 1 1 calc R U . . .
H30C H -0.0140 0.4376 0.3117 0.063 Uiso 1 1 calc R U . . .
C31 C 0.2367(3) 0.2810(3) 0.33079(14) 0.0439(7) Uani 1 1 d . . . . .
H31A H 0.1793 0.3196 0.3704 0.066 Uiso 1 1 calc R U . . .
H31B H 0.2923 0.3229 0.3092 0.066 Uiso 1 1 calc R U . . .
H31C H 0.2973 0.2017 0.3409 0.066 Uiso 1 1 calc R U . . .
C32 C -0.1817(3) 0.1992(3) 0.46923(12) 0.0437(8) Uani 1 1 d . U . . .
H32 H -0.2406 0.1551 0.4820 0.052 Uiso 1 1 calc R U . A 1
C33A C -0.2665(13) 0.3335(8) 0.4769(5) 0.055(3) Uani 0.461(18) 1 d . U P B 1
H33A H -0.3215 0.3489 0.5202 0.082 Uiso 0.461(18) 1 calc R U P B 1
H33B H -0.3274 0.3632 0.4458 0.082 Uiso 0.461(18) 1 calc R U P B 1
H33C H -0.2033 0.3717 0.4694 0.082 Uiso 0.461(18) 1 calc R U P B 1
C33B C -0.3193(10) 0.3036(8) 0.4641(4) 0.055(3) Uani 0.539(18) 1 d . U P B 2
H33D H -0.3782 0.3202 0.5066 0.083 Uiso 0.539(18) 1 calc R U P B 2
H33E H -0.3656 0.2852 0.4356 0.083 Uiso 0.539(18) 1 calc R U P B 2
H33F H -0.3011 0.3712 0.4468 0.083 Uiso 0.539(18) 1 calc R U P B 2
C34 C -0.0965(4) 0.1874(4) 0.51790(14) 0.0718(11) Uani 1 1 d . U . . .
H34A H -0.0244 0.1090 0.5175 0.108 Uiso 1 1 calc R U . . .
H34B H -0.1552 0.2024 0.5605 0.108 Uiso 1 1 calc R U . . .
H34C H -0.0545 0.2430 0.5075 0.108 Uiso 1 1 calc R U . . .
C35 C -0.0070(3) -0.0469(2) 0.27719(11) 0.0269(5) Uani 1 1 d . . . . .
H35 H 0.0491 -0.0520 0.2331 0.032 Uiso 1 1 calc R U . . .
C36 C 0.0556(3) -0.1642(2) 0.31092(12) 0.0344(6) Uani 1 1 d . . . . .
H36A H 0.0016 -0.1627 0.3542 0.052 Uiso 1 1 calc R U . . .
H36B H 0.1503 -0.1807 0.3135 0.052 Uiso 1 1 calc R U . . .
H36C H 0.0550 -0.2243 0.2868 0.052 Uiso 1 1 calc R U . . .
C37 C -0.1523(3) -0.0224(3) 0.27052(13) 0.0394(7) Uani 1 1 d . . . . .
H37A H -0.2077 -0.0252 0.3129 0.059 Uiso 1 1 calc R U . . .
H37B H -0.1495 -0.0806 0.2437 0.059 Uiso 1 1 calc R U . . .
H37C H -0.1933 0.0543 0.2507 0.059 Uiso 1 1 calc R U . . .
C38 C 0.3238(2) -0.10933(19) 0.21978(10) 0.0198(5) Uani 1 1 d . . . . .
C39 C 0.3295(2) -0.19814(19) 0.18450(10) 0.0212(5) Uani 1 1 d . . . . .
C40 C 0.3935(3) -0.3122(2) 0.20477(11) 0.0262(5) Uani 1 1 d . . . . .
H40 H 0.3961 -0.3713 0.1809 0.031 Uiso 1 1 calc R U . . .
C41 C 0.4539(3) -0.3435(2) 0.25847(11) 0.0264(6) Uani 1 1 d . . . . .
C42 C 0.4532(3) -0.2557(2) 0.29082(11) 0.0265(5) Uani 1 1 d . . . . .
H42 H 0.4970 -0.2751 0.3267 0.032 Uiso 1 1 calc R U . . .
C43 C 0.3908(2) -0.14013(19) 0.27268(10) 0.0208(5) Uani 1 1 d . . . . .
C44 C 0.2684(3) -0.1756(2) 0.12466(11) 0.0253(5) Uani 1 1 d . . . . .
H44 H 0.2230 -0.0902 0.1176 0.030 Uiso 1 1 calc R U . . .
C45 C 0.3817(3) -0.2251(2) 0.06632(11) 0.0337(6) Uani 1 1 d . . . . .
H45A H 0.4249 -0.3093 0.0711 0.051 Uiso 1 1 calc R U . . .
H45B H 0.4508 -0.1938 0.0628 0.051 Uiso 1 1 calc R U . . .
H45C H 0.3420 -0.2039 0.0277 0.051 Uiso 1 1 calc R U . . .
C46 C 0.1605(3) -0.2239(2) 0.13037(13) 0.0384(7) Uani 1 1 d . . . . .
H46A H 0.2012 -0.3071 0.1398 0.058 Uiso 1 1 calc R U . . .
H46B H 0.1276 -0.2098 0.0900 0.058 Uiso 1 1 calc R U . . .
H46C H 0.0834 -0.1859 0.1650 0.058 Uiso 1 1 calc R U . . .
C47 C 0.5113(3) -0.4682(2) 0.28132(13) 0.0380(7) Uani 1 1 d . . . . .
H47 H 0.5241 -0.5165 0.2450 0.046 Uiso 1 1 calc R U . . .
C48 C 0.6493(4) -0.5079(3) 0.30033(18) 0.0599(10) Uani 1 1 d . . . . .
H48A H 0.7142 -0.4932 0.2647 0.090 Uiso 1 1 calc R U . . .
H48B H 0.6838 -0.5907 0.3111 0.090 Uiso 1 1 calc R U . . .
H48C H 0.6394 -0.4655 0.3376 0.090 Uiso 1 1 calc R U . . .
C49 C 0.4087(4) -0.4899(3) 0.3359(2) 0.0785(13) Uani 1 1 d . . . . .
H49A H 0.3947 -0.4447 0.3726 0.118 Uiso 1 1 calc R U . . .
H49B H 0.4440 -0.5721 0.3481 0.118 Uiso 1 1 calc R U . . .
H49C H 0.3211 -0.4669 0.3222 0.118 Uiso 1 1 calc R U . . .
C50 C 0.3967(2) -0.0501(2) 0.31049(10) 0.0243(5) Uani 1 1 d . . . . .
H50 H 0.3433 0.0271 0.2919 0.029 Uiso 1 1 calc R U . . .
C51 C 0.5430(3) -0.0618(3) 0.30266(14) 0.0391(7) Uani 1 1 d . . . . .
H51A H 0.5965 -0.1335 0.3240 0.059 Uiso 1 1 calc R U . . .
H51B H 0.5430 0.0040 0.3218 0.059 Uiso 1 1 calc R U . . .
H51C H 0.5842 -0.0637 0.2571 0.059 Uiso 1 1 calc R U . . .
C52 C 0.3286(3) -0.0522(2) 0.38091(12) 0.0385(7) Uani 1 1 d . . . . .
H52A H 0.3800 -0.1260 0.4012 0.058 Uiso 1 1 calc R U . . .
H52B H 0.2340 -0.0431 0.3839 0.058 Uiso 1 1 calc R U . . .
H52C H 0.3283 0.0110 0.4027 0.058 Uiso 1 1 calc R U . . .
C53A C 0.8559(7) 0.6404(5) 0.3942(2) 0.0886(16) Uani 0.5 1 d G U P C 1
H53A H 0.8439 0.6833 0.3551 0.106 Uiso 0.5 1 calc R U P C 1
C54A C 0.9839(6) 0.5928(5) 0.4115(3) 0.0848(18) Uani 0.5 1 d G U P C 1
H54A H 1.0594 0.6033 0.3842 0.102 Uiso 0.5 1 calc R U P C 1
C55A C 1.0015(6) 0.5300(5) 0.4687(3) 0.0869(19) Uani 0.5 1 d G U P C 1
H55A H 1.0890 0.4975 0.4805 0.104 Uiso 0.5 1 calc R U P C 1
C56A C 0.8910(7) 0.5146(5) 0.5086(2) 0.0922(19) Uani 0.5 1 d G U P C 1
H56A H 0.9030 0.4717 0.5477 0.111 Uiso 0.5 1 calc R U P C 1
C57A C 0.7630(6) 0.5621(5) 0.4914(3) 0.0977(17) Uani 0.5 1 d G U P C 1
H57A H 0.6875 0.5516 0.5187 0.117 Uiso 0.5 1 calc R U P C 1
C58A C 0.7455(5) 0.6250(5) 0.4342(3) 0.0973(16) Uani 0.5 1 d G U P C 1
H58A H 0.6580 0.6575 0.4224 0.117 Uiso 0.5 1 calc R U P C 1
C53B C 0.6246(7) 0.6587(5) 0.4757(4) 0.1017(18) Uani 0.5 1 d G U P D 2
H53B H 0.5899 0.6010 0.4797 0.122 Uiso 0.5 1 calc R U P D 2
C54B C 0.5643(6) 0.7489(7) 0.5180(3) 0.104(2) Uani 0.5 1 d G U P D 2
H54B H 0.4883 0.7530 0.5509 0.125 Uiso 0.5 1 calc R U P D 2
C55B C 0.6150(8) 0.8333(6) 0.5121(3) 0.107(2) Uani 0.5 1 d G U P D 2
H55B H 0.5738 0.8951 0.5410 0.129 Uiso 0.5 1 calc R U P D 2
C56B C 0.7261(8) 0.8275(6) 0.4640(4) 0.111(2) Uani 0.5 1 d G U P D 2
H56B H 0.7608 0.8852 0.4600 0.133 Uiso 0.5 1 calc R U P D 2
C57B C 0.7864(7) 0.7372(6) 0.4217(3) 0.1045(18) Uani 0.5 1 d G U P D 2
H57B H 0.8623 0.7332 0.3888 0.125 Uiso 0.5 1 calc R U P D 2
C58B C 0.7356(7) 0.6528(5) 0.4276(3) 0.0976(16) Uani 0.5 1 d G U P D 2
H58B H 0.7769 0.5911 0.3987 0.117 Uiso 0.5 1 calc R U P D 2
C59 C 0.5674(8) 0.8879(7) 0.5160(4) 0.0599(19) Uani 0.5 1 d . U P E 1
H59 H 0.6153 0.8089 0.5269 0.072 Uiso 0.5 1 calc R U P E 1
C60 C 0.6312(8) 0.9399(7) 0.4681(3) 0.062(2) Uani 0.5 1 d . U P E 1
H60 H 0.7223 0.8975 0.4463 0.075 Uiso 0.5 1 calc R U P E 1
C61 C 0.4384(8) 0.9464(7) 0.5479(3) 0.0599(19) Uani 0.5 1 d . U P E 1
H61 H 0.3963 0.9091 0.5810 0.072 Uiso 0.5 1 calc R U P E 1

loop_
_atom_site_aniso_label
_atom_site_aniso_U_11
_atom_site_aniso_U_22
_atom_site_aniso_U_33
_atom_site_aniso_U_23
_atom_site_aniso_U_13
_atom_site_aniso_U_12
Si1 0.0240(3) 0.0187(3) 0.0138(3) -0.0022(2) 0.0021(2) -0.0054(3)
Si2 0.0243(3) 0.0201(3) 0.0124(3) -0.0026(2) 0.0011(2) -0.0071(3)
C1 0.0226(12) 0.0156(11) 0.0127(10) -0.0014(8) -0.0010(8) -0.0064(9)
C2 0.0245(12) 0.0157(11) 0.0128(10) -0.0012(8) -0.0009(8) -0.0075(9)
C3 0.0292(13) 0.0226(12) 0.0171(11) -0.0045(9) -0.0031(9) -0.0084(10)
C4 0.0317(14) 0.0267(13) 0.0223(12) -0.0032(10) -0.0100(10) -0.0097(11)
C5 0.0251(13) 0.0299(13) 0.0307(13) -0.0022(10) -0.0101(10) -0.0086(11)
C6 0.0217(12) 0.0261(13) 0.0223(12) -0.0040(10) -0.0013(9) -0.0064(10)
C7 0.0216(12) 0.0162(11) 0.0161(10) -0.0027(8) -0.0003(9) -0.0067(9)
C8 0.0256(12) 0.0219(12) 0.0129(10) -0.0035(8) -0.0002(9) -0.0099(10)
C9 0.0237(12) 0.0219(12) 0.0181(11) -0.0026(9) -0.0002(9) -0.0084(10)
C10 0.0289(13) 0.0174(11) 0.0285(12) -0.0018(9) -0.0021(10) -0.0100(10)
C11 0.0279(13) 0.0176(11) 0.0240(12) 0.0001(9) -0.0038(10) -0.0067(10)
C12 0.0221(12) 0.0228(12) 0.0275(12) 0.0007(10) -0.0044(10) -0.0075(10)
C13 0.0264(13) 0.0209(12) 0.0177(11) -0.0031(9) -0.0029(9) -0.0094(10)
C14 0.0248(13) 0.0201(12) 0.0307(13) -0.0042(10) 0.0000(10) -0.0083(10)
C15 0.0354(16) 0.0571(19) 0.0372(15) 0.0006(13) -0.0076(12) -0.0240(15)
C16 0.0332(15) 0.0318(14) 0.0373(15) -0.0069(11) 0.0063(11) -0.0156(12)
C17 0.0288(14) 0.0166(12) 0.0403(15) 0.0016(10) -0.0024(11) -0.0066(10)
C18 0.0398(17) 0.0241(14) 0.071(2) 0.0042(14) -0.0186(15) -0.0058(13)
C19 0.056(2) 0.0268(15) 0.0512(18) -0.0122(13) -0.0039(15) -0.0049(14)
C20 0.0255(13) 0.0215(12) 0.0294(13) -0.0013(10) -0.0055(10) -0.0087(10)
C21 0.0419(17) 0.0385(16) 0.0359(15) -0.0022(12) -0.0146(12) -0.0169(13)
C22 0.0324(15) 0.0330(14) 0.0368(14) -0.0029(11) 0.0017(11) -0.0152(12)
C23 0.0211(12) 0.0249(12) 0.0126(10) -0.0016(9) -0.0019(9) -0.0064(10)
C24 0.0255(13) 0.0274(13) 0.0159(11) -0.0019(9) -0.0017(9) -0.0075(10)
C25 0.0372(15) 0.0294(13) 0.0169(11) -0.0074(10) 0.0007(10) -0.0096(12)
C26 0.0294(14) 0.0366(14) 0.0137(11) -0.0013(10) 0.0020(10) -0.0059(11)
C27 0.0267(13) 0.0418(15) 0.0157(11) 0.0009(10) 0.0003(9) -0.0155(12)
C28 0.0216(12) 0.0339(13) 0.0150(11) -0.0016(9) -0.0029(9) -0.0099(11)
C29 0.0390(15) 0.0279(13) 0.0208(12) -0.0091(10) 0.0028(10) -0.0146(12)
C30 0.057(2) 0.0331(15) 0.0293(14) -0.0034(11) 0.0007(13) -0.0159(14)
C31 0.056(2) 0.0433(17) 0.0429(16) -0.0080(13) -0.0085(14) -0.0286(15)
C32 0.0511(18) 0.0482(17) 0.0166(12) -0.0059(11) 0.0120(11) -0.0136(14)
C33A 0.051(5) 0.063(4) 0.038(4) -0.020(3) 0.016(4) -0.018(3)
C33B 0.048(4) 0.058(4) 0.036(3) -0.012(3) 0.014(3) -0.008(3)
C34 0.109(3) 0.108(3) 0.0190(14) -0.0077(17) 0.0034(16) -0.071(3)
C35 0.0283(13) 0.0387(14) 0.0178(11) -0.0014(10) -0.0012(10) -0.0191(12)
C36 0.0386(16) 0.0374(15) 0.0281(13) -0.0009(11) -0.0036(11) -0.0179(13)
C37 0.0373(16) 0.0517(18) 0.0392(15) -0.0004(13) -0.0107(13) -0.0262(14)
C38 0.0221(12) 0.0231(12) 0.0152(10) -0.0012(9) -0.0020(9) -0.0109(10)
C39 0.0235(12) 0.0230(12) 0.0170(11) -0.0023(9) -0.0026(9) -0.0096(10)
C40 0.0327(14) 0.0230(12) 0.0220(12) -0.0057(9) -0.0039(10) -0.0101(11)
C41 0.0285(13) 0.0226(12) 0.0227(12) 0.0008(10) -0.0037(10) -0.0060(10)
C42 0.0295(14) 0.0278(13) 0.0209(12) 0.0041(10) -0.0098(10) -0.0092(11)
C43 0.0208(12) 0.0246(12) 0.0167(10) -0.0021(9) -0.0022(9) -0.0092(10)
C44 0.0337(14) 0.0222(12) 0.0203(11) -0.0047(9) -0.0091(10) -0.0086(11)
C45 0.0463(17) 0.0317(14) 0.0191(12) -0.0032(10) -0.0067(11) -0.0112(12)
C46 0.0444(17) 0.0466(17) 0.0326(14) -0.0089(12) -0.0149(12) -0.0208(14)
C47 0.0518(18) 0.0225(13) 0.0324(14) 0.0009(11) -0.0124(13) -0.0066(12)
C48 0.058(2) 0.0358(17) 0.081(3) 0.0153(16) -0.0366(19) -0.0077(16)
C49 0.082(3) 0.049(2) 0.091(3) 0.027(2) -0.001(2) -0.029(2)
C50 0.0264(13) 0.0288(13) 0.0195(11) -0.0025(9) -0.0068(9) -0.0115(11)
C51 0.0346(16) 0.0455(17) 0.0427(16) -0.0111(13) -0.0103(13) -0.0177(13)
C52 0.0486(18) 0.0461(17) 0.0226(13) -0.0091(12) -0.0026(12) -0.0212(14)
C53A 0.110(3) 0.082(3) 0.091(3) -0.005(3) -0.026(3) -0.052(3)
C54A 0.105(4) 0.068(3) 0.093(4) -0.009(3) -0.020(3) -0.046(3)
C55A 0.107(4) 0.071(4) 0.097(4) -0.012(3) -0.032(3) -0.042(3)
C56A 0.119(4) 0.075(4) 0.095(4) -0.005(3) -0.028(3) -0.048(3)
C57A 0.114(3) 0.088(3) 0.102(3) -0.002(3) -0.021(3) -0.052(3)
C58A 0.112(3) 0.093(3) 0.099(3) -0.004(2) -0.026(3) -0.051(3)
C53B 0.111(3) 0.096(3) 0.107(3) 0.005(3) -0.025(3) -0.052(3)
C54B 0.116(4) 0.105(4) 0.108(4) 0.007(3) -0.035(3) -0.056(3)
C55B 0.123(5) 0.111(4) 0.110(4) -0.001(4) -0.039(4) -0.060(4)
C56B 0.126(4) 0.108(4) 0.117(4) 0.004(3) -0.030(4) -0.063(4)
C57B 0.118(3) 0.100(3) 0.105(3) 0.006(3) -0.025(3) -0.054(3)
C58B 0.112(3) 0.094(3) 0.100(3) 0.000(3) -0.027(3) -0.052(3)
C59 0.066(4) 0.070(5) 0.051(4) -0.026(3) -0.020(3) -0.024(4)
C60 0.048(4) 0.091(6) 0.049(4) -0.036(4) 0.000(3) -0.027(4)
C61 0.064(4) 0.084(5) 0.045(4) -0.025(4) -0.008(3) -0.039(4)

loop_
_atom_type_symbol
_atom_type_description
_atom_type_scat_dispersion_real
_atom_type_scat_dispersion_imag
_atom_type_scat_source
C C 0.0033 0.0016 'International Tables Vol C Tables 4.2.6.8 and 6.1.1.4'
H H 0.0000 0.0000 'International Tables Vol C Tables 4.2.6.8 and 6.1.1.4'
Si Si 0.0817 0.0704 'International Tables Vol C Tables 4.2.6.8 and 6.1.1.4'

loop_
_geom_angle_atom_site_label_1
_geom_angle_atom_site_label_2
_geom_angle_atom_site_label_3
_geom_angle
_geom_angle_site_symmetry_1
_geom_angle_site_symmetry_3
C8 Si1 C1 119.84(9) . .
C8 Si1 Si2 121.19(7) . .
C1 Si1 Si2 118.73(7) . .
C38 Si2 C23 111.47(10) . .
C38 Si2 Si1 121.70(7) . .
C23 Si2 Si1 126.68(7) . .
C2 C1 C7 118.72(19) . 2_655
C2 C1 Si1 121.77(16) . .
C7 C1 Si1 119.50(17) 2_655 .
C1 C2 C3 122.47(19) . .
C1 C2 C7 120.87(19) . .
C3 C2 C7 116.6(2) . .
C4 C3 C2 122.6(2) . .
C4 C3 H3 118.7 . .
C2 C3 H3 118.7 . .
C3 C4 C5 120.3(2) . .
C3 C4 H4 119.8 . .
C5 C4 H4 119.8 . .
C6 C5 C4 119.4(2) . .
C6 C5 H5 120.3 . .
C4 C5 H5 120.3 . .
C5 C6 C7 122.7(2) . .
C5 C6 H6 118.7 . .
C7 C6 H6 118.7 . .
C1 C7 C6 121.36(19) 2_655 .
C1 C7 C2 120.4(2) 2_655 .
C6 C7 C2 118.2(2) . .
C13 C8 C9 118.2(2) . .
C13 C8 Si1 122.09(17) . .
C9 C8 Si1 119.25(17) . .
C10 C9 C8 118.9(2) . .
C10 C9 C14 118.6(2) . .
C8 C9 C14 122.5(2) . .
C11 C10 C9 123.1(2) . .
C11 C10 H10 118.5 . .
C9 C10 H10 118.5 . .
C12 C11 C10 117.5(2) . .
C12 C11 C17 123.1(2) . .
C10 C11 C17 119.3(2) . .
C11 C12 C13 122.5(2) . .
C11 C12 H12 118.8 . .
C13 C12 H12 118.8 . .
C12 C13 C8 119.6(2) . .
C12 C13 C20 116.8(2) . .
C8 C13 C20 123.6(2) . .
C9 C14 C15 112.0(2) . .
C9 C14 C16 112.7(2) . .
C15 C14 C16 109.1(2) . .
C9 C14 H14 107.6 . .
C15 C14 H14 107.6 . .
C16 C14 H14 107.6 . .
C14 C15 H15A 109.5 . .
C14 C15 H15B 109.5 . .
H15A C15 H15B 109.5 . .
C14 C15 H15C 109.5 . .
H15A C15 H15C 109.5 . .
H15B C15 H15C 109.5 . .
C14 C16 H16A 109.5 . .
C14 C16 H16B 109.5 . .
H16A C16 H16B 109.5 . .
C14 C16 H16C 109.5 . .
H16A C16 H16C 109.5 . .
H16B C16 H16C 109.5 . .
C18 C17 C19 110.0(2) . .
C18 C17 C11 114.0(2) . .
C19 C17 C11 109.6(2) . .
C18 C17 H17 107.7 . .
C19 C17 H17 107.7 . .
C11 C17 H17 107.7 . .
C17 C18 H18A 109.5 . .
C17 C18 H18B 109.5 . .
H18A C18 H18B 109.5 . .
C17 C18 H18C 109.5 . .
H18A C18 H18C 109.5 . .
H18B C18 H18C 109.5 . .
C17 C19 H19A 109.5 . .
C17 C19 H19B 109.5 . .
H19A C19 H19B 109.5 . .
C17 C19 H19C 109.5 . .
H19A C19 H19C 109.5 . .
H19B C19 H19C 109.5 . .
C13 C20 C22 112.4(2) . .
C13 C20 C21 110.9(2) . .
C22 C20 C21 109.9(2) . .
C13 C20 H20 107.8 . .
C22 C20 H20 107.8 . .
C21 C20 H20 107.8 . .
C20 C21 H21A 109.5 . .
C20 C21 H21B 109.5 . .
H21A C21 H21B 109.5 . .
C20 C21 H21C 109.5 . .
H21A C21 H21C 109.5 . .
H21B C21 H21C 109.5 . .
C20 C22 H22A 109.5 . .
C20 C22 H22B 109.5 . .
H22A C22 H22B 109.5 . .
C20 C22 H22C 109.5 . .
H22A C22 H22C 109.5 . .
H22B C22 H22C 109.5 . .
C28 C23 C24 118.2(2) . .
C28 C23 Si2 117.65(17) . .
C24 C23 Si2 123.68(18) . .
C25 C24 C23 119.5(2) . .
C25 C24 C29 117.2(2) . .
C23 C24 C29 123.3(2) . .
C26 C25 C24 122.2(2) . .
C26 C25 H25 118.9 . .
C24 C25 H25 118.9 . .
C27 C26 C25 117.8(2) . .
C27 C26 C32 121.0(3) . .
C25 C26 C32 121.1(2) . .
C26 C27 C28 122.4(2) . .
C26 C27 H27 118.8 . .
C28 C27 H27 118.8 . .
C27 C28 C23 119.7(2) . .
C27 C28 C35 117.4(2) . .
C23 C28 C35 122.86(19) . .
C24 C29 C30 111.0(2) . .
C24 C29 C31 112.6(2) . .
C30 C29 C31 110.5(2) . .
C24 C29 H29 107.5 . .
C30 C29 H29 107.5 . .
C31 C29 H29 107.5 . .
C29 C30 H30A 109.5 . .
C29 C30 H30B 109.5 . .
H30A C30 H30B 109.5 . .
C29 C30 H30C 109.5 . .
H30A C30 H30C 109.5 . .
H30B C30 H30C 109.5 . .
C29 C31 H31A 109.5 . .
C29 C31 H31B 109.5 . .
H31A C31 H31B 109.5 . .
C29 C31 H31C 109.5 . .
H31A C31 H31C 109.5 . .
H31B C31 H31C 109.5 . .
C34 C32 C26 111.5(3) . .
C34 C32 C33B 124.1(6) . .
C26 C32 C33B 109.0(3) . .
C34 C32 C33A 94.6(7) . .
C26 C32 C33A 111.6(3) . .
C34 C32 H32 112.6 . .
C26 C32 H32 112.6 . .
C33A C32 H32 112.6 . .
C32 C33A H33A 109.5 . .
C32 C33A H33B 109.5 . .
H33A C33A H33B 109.5 . .
C32 C33A H33C 109.5 . .
H33A C33A H33C 109.5 . .
H33B C33A H33C 109.5 . .
C32 C33B H33D 109.5 . .
C32 C33B H33E 109.5 . .
H33D C33B H33E 109.5 . .
C32 C33B H33F 109.5 . .
H33D C33B H33F 109.5 . .
H33E C33B H33F 109.5 . .
C32 C34 H34A 109.5 . .
C32 C34 H34B 109.5 . .
H34A C34 H34B 109.5 . .
C32 C34 H34C 109.5 . .
H34A C34 H34C 109.5 . .
H34B C34 H34C 109.5 . .
C28 C35 C37 111.9(2) . .
C28 C35 C36 112.7(2) . .
C37 C35 C36 109.9(2) . .
C28 C35 H35 107.4 . .
C37 C35 H35 107.4 . .
C36 C35 H35 107.4 . .
C35 C36 H36A 109.5 . .
C35 C36 H36B 109.5 . .
H36A C36 H36B 109.5 . .
C35 C36 H36C 109.5 . .
H36A C36 H36C 109.5 . .
H36B C36 H36C 109.5 . .
C35 C37 H37A 109.5 . .
C35 C37 H37B 109.5 . .
H37A C37 H37B 109.5 . .
C35 C37 H37C 109.5 . .
H37A C37 H37C 109.5 . .
H37B C37 H37C 109.5 . .
C39 C38 C43 118.6(2) . .
C39 C38 Si2 123.25(17) . .
C43 C38 Si2 117.68(16) . .
C40 C39 C38 119.2(2) . .
C40 C39 C44 117.6(2) . .
C38 C39 C44 123.2(2) . .
C39 C40 C41 122.8(2) . .
C39 C40 H40 118.6 . .
C41 C40 H40 118.6 . .
C42 C41 C40 117.3(2) . .
C42 C41 C47 122.4(2) . .
C40 C41 C47 120.3(2) . .
C41 C42 C43 122.3(2) . .
C41 C42 H42 118.8 . .
C43 C42 H42 118.8 . .
C42 C43 C38 119.7(2) . .
C42 C43 C50 118.6(2) . .
C38 C43 C50 121.7(2) . .
C39 C44 C46 113.0(2) . .
C39 C44 C45 110.4(2) . .
C46 C44 C45 109.7(2) . .
C39 C44 H44 107.9 . .
C46 C44 H44 107.9 . .
C45 C44 H44 107.9 . .
C44 C45 H45A 109.5 . .
C44 C45 H45B 109.5 . .
H45A C45 H45B 109.5 . .
C44 C45 H45C 109.5 . .
H45A C45 H45C 109.5 . .
H45B C45 H45C 109.5 . .
C44 C46 H46A 109.5 . .
C44 C46 H46B 109.5 . .
H46A C46 H46B 109.5 . .
C44 C46 H46C 109.5 . .
H46A C46 H46C 109.5 . .
H46B C46 H46C 109.5 . .
C41 C47 C48 113.9(3) . .
C41 C47 C49 110.2(2) . .
C48 C47 C49 110.5(3) . .
C41 C47 H47 107.3 . .
C48 C47 H47 107.3 . .
C49 C47 H47 107.3 . .
C47 C48 H48A 109.5 . .
C47 C48 H48B 109.5 . .
H48A C48 H48B 109.5 . .
C47 C48 H48C 109.5 . .
H48A C48 H48C 109.5 . .
H48B C48 H48C 109.5 . .
C47 C49 H49A 109.5 . .
C47 C49 H49B 109.5 . .
H49A C49 H49B 109.5 . .
C47 C49 H49C 109.5 . .
H49A C49 H49C 109.5 . .
H49B C49 H49C 109.5 . .
C43 C50 C51 110.8(2) . .
C43 C50 C52 112.2(2) . .
C51 C50 C52 112.0(2) . .
C43 C50 H50 107.1 . .
C51 C50 H50 107.1 . .
C52 C50 H50 107.1 . .
C50 C51 H51A 109.5 . .
C50 C51 H51B 109.5 . .
H51A C51 H51B 109.5 . .
C50 C51 H51C 109.5 . .
H51A C51 H51C 109.5 . .
H51B C51 H51C 109.5 . .
C50 C52 H52A 109.5 . .
C50 C52 H52B 109.5 . .
H52A C52 H52B 109.5 . .
C50 C52 H52C 109.5 . .
H52A C52 H52C 109.5 . .
H52B C52 H52C 109.5 . .
C54A C53A C58A 120.0 . .
C54A C53A H53A 120.0 . .
C58A C53A H53A 120.0 . .
C53A C54A C55A 120.0 . .
C53A C54A H54A 120.0 . .
C55A C54A H54A 120.0 . .
C56A C55A C54A 120.0 . .
C56A C55A H55A 120.0 . .
C54A C55A H55A 120.0 . .
C57A C56A C55A 120.0 . .
C57A C56A H56A 120.0 . .
C55A C56A H56A 120.0 . .
C58A C57A C56A 120.0 . .
C58A C57A H57A 120.0 . .
C56A C57A H57A 120.0 . .
C57A C58A C53A 120.0 . .
C57A C58A H58A 120.0 . .
C53A C58A H58A 120.0 . .
C54B C53B C58B 120.0 . .
C54B C53B H53B 120.0 . .
C58B C53B H53B 120.0 . .
C53B C54B C55B 120.0 . .
C53B C54B H54B 120.0 . .
C55B C54B H54B 120.0 . .
C54B C55B C56B 120.0 . .
C54B C55B H55B 120.0 . .
C56B C55B H55B 120.0 . .
C57B C56B C55B 120.0 . .
C57B C56B H56B 120.0 . .
C55B C56B H56B 120.0 . .
C56B C57B C58B 120.0 . .
C56B C57B H57B 120.0 . .
C58B C57B H57B 120.0 . .
C57B C58B C53B 120.0 . .
C57B C58B H58B 120.0 . .
C53B C58B H58B 120.0 . .
C61 C59 C60 121.6(8) . .
C61 C59 H59 119.2 . .
C60 C59 H59 119.2 . .
C59 C60 C61 119.1(7) . 2_676
C59 C60 H60 120.4 . .
C61 C60 H60 120.4 2_676 .
C59 C61 C60 119.2(8) . 2_676
C59 C61 H61 120.4 . .
C60 C61 H61 120.4 2_676 .

loop_
_geom_bond_atom_site_label_1
_geom_bond_atom_site_label_2
_geom_bond_distance
_geom_bond_site_symmetry_2
Si1 C8 1.883(2) .
Si1 C1 1.899(2) .
Si1 Si2 2.1483(8) .
Si2 C38 1.887(2) .
Si2 C23 1.894(2) .
C1 C2 1.407(3) .
C1 C7 1.418(3) 2_655
C2 C3 1.434(3) .
C2 C7 1.446(3) .
C3 C4 1.350(3) .
C3 H3 0.9500 .
C4 C5 1.414(3) .
C4 H4 0.9500 .
C5 C6 1.354(3) .
C5 H5 0.9500 .
C6 C7 1.419(3) .
C6 H6 0.9500 .
C7 C1 1.418(3) 2_655
C8 C13 1.415(3) .
C8 C9 1.425(3) .
C9 C10 1.389(3) .
C9 C14 1.521(3) .
C10 C11 1.383(3) .
C10 H10 0.9500 .
C11 C12 1.377(3) .
C11 C17 1.523(3) .
C12 C13 1.394(3) .
C12 H12 0.9500 .
C13 C20 1.519(3) .
C14 C15 1.527(4) .
C14 C16 1.528(3) .
C14 H14 1.0000 .
C15 H15A 0.9800 .
C15 H15B 0.9800 .
C15 H15C 0.9800 .
C16 H16A 0.9800 .
C16 H16B 0.9800 .
C16 H16C 0.9800 .
C17 C18 1.518(4) .
C17 C19 1.521(4) .
C17 H17 1.0000 .
C18 H18A 0.9800 .
C18 H18B 0.9800 .
C18 H18C 0.9800 .
C19 H19A 0.9800 .
C19 H19B 0.9800 .
C19 H19C 0.9800 .
C20 C22 1.528(3) .
C20 C21 1.537(3) .
C20 H20 1.0000 .
C21 H21A 0.9800 .
C21 H21B 0.9800 .
C21 H21C 0.9800 .
C22 H22A 0.9800 .
C22 H22B 0.9800 .
C22 H22C 0.9800 .
C23 C28 1.406(3) .
C23 C24 1.415(3) .
C24 C25 1.397(3) .
C24 C29 1.513(4) .
C25 C26 1.382(4) .
C25 H25 0.9500 .
C26 C27 1.376(4) .
C26 C32 1.519(3) .
C27 C28 1.397(3) .
C27 H27 0.9500 .
C28 C35 1.517(3) .
C29 C30 1.526(4) .
C29 C31 1.533(4) .
C29 H29 1.0000 .
C30 H30A 0.9800 .
C30 H30B 0.9800 .
C30 H30C 0.9800 .
C31 H31A 0.9800 .
C31 H31B 0.9800 .
C31 H31C 0.9800 .
C32 C34 1.505(5) .
C32 C33B 1.552(8) .
C32 C33A 1.579(9) .
C32 H32 1.0000 .
C33A H33A 0.9800 .
C33A H33B 0.9800 .
C33A H33C 0.9800 .
C33B H33D 0.9800 .
C33B H33E 0.9800 .
C33B H33F 0.9800 .
C34 H34A 0.9800 .
C34 H34B 0.9800 .
C34 H34C 0.9800 .
C35 C37 1.523(4) .
C35 C36 1.530(3) .
C35 H35 1.0000 .
C36 H36A 0.9800 .
C36 H36B 0.9800 .
C36 H36C 0.9800 .
C37 H37A 0.9800 .
C37 H37B 0.9800 .
C37 H37C 0.9800 .
C38 C39 1.411(3) .
C38 C43 1.416(3) .
C39 C40 1.390(3) .
C39 C44 1.522(3) .
C40 C41 1.391(3) .
C40 H40 0.9500 .
C41 C42 1.386(3) .
C41 C47 1.513(3) .
C42 C43 1.390(3) .
C42 H42 0.9500 .
C43 C50 1.515(3) .
C44 C46 1.524(4) .
C44 C45 1.530(3) .
C44 H44 1.0000 .
C45 H45A 0.9800 .
C45 H45B 0.9800 .
C45 H45C 0.9800 .
C46 H46A 0.9800 .
C46 H46B 0.9800 .
C46 H46C 0.9800 .
C47 C48 1.513(4) .
C47 C49 1.519(5) .
C47 H47 1.0000 .
C48 H48A 0.9800 .
C48 H48B 0.9800 .
C48 H48C 0.9800 .
C49 H49A 0.9800 .
C49 H49B 0.9800 .
C49 H49C 0.9800 .
C50 C51 1.517(4) .
C50 C52 1.531(3) .
C50 H50 1.0000 .
C51 H51A 0.9800 .
C51 H51B 0.9800 .
C51 H51C 0.9800 .
C52 H52A 0.9800 .
C52 H52B 0.9800 .
C52 H52C 0.9800 .
C53A C54A 1.3900 .
C53A C58A 1.3900 .
C53A H53A 0.9500 .
C54A C55A 1.3900 .
C54A H54A 0.9500 .
C55A C56A 1.3900 .
C55A H55A 0.9500 .
C56A C57A 1.3900 .
C56A H56A 0.9500 .
C57A C58A 1.3900 .
C57A H57A 0.9500 .
C58A H58A 0.9500 .
C53B C54B 1.3900 .
C53B C58B 1.3900 .
C53B H53B 0.9500 .
C54B C55B 1.3900 .
C54B H54B 0.9500 .
C55B C56B 1.3900 .
C55B H55B 0.9500 .
C56B C57B 1.3900 .
C56B H56B 0.9500 .
C57B C58B 1.3900 .
C57B H57B 0.9500 .
C58B H58B 0.9500 .
C59 C61 1.350(10) .
C59 C60 1.378(11) .
C59 H59 0.9500 .
C60 C61 1.370(10) 2_676
C60 H60 0.9500 .
C61 C60 1.370(10) 2_676
C61 H61 0.9500 .
